data_4067248
loop_
_publ_author_name
'Chen, Kuo-Hao'
'Feng, Yi Jhen'
'Ma, Hao-Wei'
'Lin, Ying-Chih'
'Liu, Yi-Hong'
'Kuo, Ting-Shen'

_publ_section_title
;
 Cyclization Accompanied with 1,2-Phenyl Migration in the Protonation of
 Ruthenium Acetylide Complex Containing an Allenyl Group
;
_journal_issue 24
_journal_name_full Organometallics
_journal_page_first 6829
_journal_paper_doi 10.1021/om101017p
_journal_volume 29
_journal_year 2010
_chemical_formula_sum 'C61 H52 P2 Ru'
_chemical_formula_weight 948.04
_chemical_name_systematic
; 
 ? 
;
_space_group_IT_number 2
_symmetry_cell_setting triclinic
_symmetry_space_group_name_Hall '-P 1'
_symmetry_space_group_name_H-M 'P -1'
_atom_sites_solution_hydrogens geom
_atom_sites_solution_primary direct
_atom_sites_solution_secondary difmap
_audit_creation_method SHELXL-97
_cell_angle_alpha 89.075(2)
_cell_angle_beta 88.904(2)
_cell_angle_gamma 69.814(2)
_cell_formula_units_Z 2
_cell_length_a 12.3345(3)
_cell_length_b 13.5540(4)
_cell_length_c 14.9441(4)
_cell_measurement_reflns_used 15814
_cell_measurement_temperature 150(2)
_cell_measurement_theta_max 30.1554
_cell_measurement_theta_min 3.0708
_cell_volume 2344.37(11)
_computing_cell_refinement
; 
CrysAlisPro, Oxford Diffraction Ltd., 
Version 1.171.33.41 (release 06-05-2009 CrysAlis171 .NET) 
(compiled May  6 2009,17:20:42) 
Empirical absorption correction using spherical harmonics, 
 implemented in SCALE3 ABSPACK scaling algorithm. 
;
_computing_data_collection
; 
CrysAlisPro, Oxford Diffraction Ltd., 
Version 1.171.33.41 (release 06-05-2009 CrysAlis171 .NET) 
(compiled May  6 2009,17:20:42) 
Empirical absorption correction using spherical harmonics, 
 implemented in SCALE3 ABSPACK scaling algorithm. 
;
_computing_data_reduction
; 
CrysAlisPro, Oxford Diffraction Ltd., 
Version 1.171.33.41 (release 06-05-2009 CrysAlis171 .NET) 
(compiled May  6 2009,17:20:42) 
Empirical absorption correction using spherical harmonics, 
 implemented in SCALE3 ABSPACK scaling algorithm. 
;
_computing_molecular_graphics SHELXTL
_computing_publication_material SHELXTL
_computing_structure_refinement 'SHELXL-97 (Sheldrick, 1997)'
_computing_structure_solution 'SHELXS-97 (Sheldrick, 1990)'
_diffrn_ambient_temperature 150(2)
_diffrn_measured_fraction_theta_full 0.999
_diffrn_measured_fraction_theta_max 0.999
_diffrn_measurement_device_type 'Oxford Diffraction Gemini A'
_diffrn_measurement_method CCD
_diffrn_radiation_monochromator graphite
_diffrn_radiation_source 'fine-focus sealed tube'
_diffrn_radiation_type MoK\a
_diffrn_radiation_wavelength 0.71073
_diffrn_reflns_av_R_equivalents 0.0418
_diffrn_reflns_av_sigmaI/netI 0.0502
_diffrn_reflns_limit_h_max 16
_diffrn_reflns_limit_h_min -16
_diffrn_reflns_limit_k_max 17
_diffrn_reflns_limit_k_min -17
_diffrn_reflns_limit_l_max 19
_diffrn_reflns_limit_l_min -19
_diffrn_reflns_number 35888
_diffrn_reflns_theta_full 27.50
_diffrn_reflns_theta_max 27.50
_diffrn_reflns_theta_min 3.08
_exptl_absorpt_coefficient_mu 0.443
_exptl_absorpt_correction_T_max 1.00000
_exptl_absorpt_correction_T_min 0.94647
_exptl_absorpt_correction_type multi-scan
_exptl_absorpt_process_details
; 
CrysAlisPro, Oxford Diffraction Ltd., 
Version 1.171.33.41 (release 06-05-2009 CrysAlis171 .NET) 
(compiled May  6 2009,17:20:42) 
Empirical absorption correction using spherical harmonics, 
 implemented in SCALE3 ABSPACK scaling algorithm. 
;
_exptl_crystal_density_diffrn 1.343
_exptl_crystal_density_method 'not measured'
_exptl_crystal_F_000 984
_exptl_crystal_size_max 0.25
_exptl_crystal_size_mid 0.15
_exptl_crystal_size_min 0.10
_refine_diff_density_max 0.430
_refine_diff_density_min -0.293
_refine_diff_density_rms 0.062
_refine_ls_extinction_method none
_refine_ls_goodness_of_fit_ref 0.924
_refine_ls_hydrogen_treatment mixed
_refine_ls_matrix_type full
_refine_ls_number_parameters 585
_refine_ls_number_reflns 10768
_refine_ls_number_restraints 0
_refine_ls_restrained_S_all 0.924
_refine_ls_R_factor_all 0.0459
_refine_ls_R_factor_gt 0.0310
_refine_ls_shift/su_max 0.003
_refine_ls_shift/su_mean 0.000
_refine_ls_structure_factor_coef Fsqd
_refine_ls_weighting_details 'calc w=1/[\s^2^(Fo^2^)+(0.0419P)^2^+0.0000P] where P=(Fo^2^+2Fc^2^)/3'
_refine_ls_weighting_scheme calc
_refine_ls_wR_factor_gt 0.0688
_refine_ls_wR_factor_ref 0.0718
_reflns_number_gt 8401
_reflns_number_total 10768
_reflns_threshold_expression >2sigma(I)
_cod_data_source_file om101017p_si_001.cif
_cod_data_source_block ic14151
_cod_depositor_comments
;
The following automatic conversions were performed:

'_symmetry_cell_setting' value 'Triclinic' changed to 'triclinic'
according to /home/saulius/struct/CIF-dictionaries/cif_core.dic
dictionary named 'cif_core.dic' version 2.4.1 from 2010-06-29.

Automatic conversion script
Id: cif_fix_values 1715 2011-07-08 13:25:40Z adriana 
;
_cod_original_sg_symbol_H-M P-1
_cod_database_code 4067248

loop_
_symmetry_equiv_pos_as_xyz
'x, y, z'
'-x, -y, -z'

loop_
_atom_site_label
_atom_site_type_symbol
_atom_site_fract_x
_atom_site_fract_y
_atom_site_fract_z
_atom_site_U_iso_or_equiv
_atom_site_adp_type
_atom_site_occupancy
_atom_site_symmetry_multiplicity
_atom_site_calc_flag
_atom_site_refinement_flags
Ru1 Ru 0.668787(13) 0.845100(11) 0.694682(10) 0.01675(5) Uani 1 1 d .
P1 P 0.82369(4) 0.87253(3) 0.62649(3) 0.01739(10) Uani 1 1 d .
P2 P 0.70881(4) 0.66878(4) 0.67831(3) 0.01689(10) Uani 1 1 d .
C1 C 0.75202(16) 0.81846(13) 0.81265(12) 0.0186(4) Uani 1 1 d .
C2 C 0.78789(16) 0.81311(14) 0.88779(12) 0.0205(4) Uani 1 1 d .
C3 C 0.81976(17) 0.81645(14) 0.98259(12) 0.0218(4) Uani 1 1 d .
C4 C 0.78278(18) 0.93470(15) 1.00899(13) 0.0252(4) Uani 1 1 d .
C5 C 0.84977(19) 0.96930(15) 1.05633(14) 0.0300(5) Uani 1 1 d .
C6 C 0.9141(2) 1.00760(19) 1.10213(18) 0.0439(6) Uani 1 1 d .
C7 C 0.66620(19) 1.00679(16) 0.97873(14) 0.0322(5) Uani 1 1 d .
H7A H 0.6073 0.9768 0.9996 0.039 Uiso 1 1 calc R
H7B H 0.6659 1.0078 0.9125 0.039 Uiso 1 1 calc R
C8 C 0.6305(2) 1.11862(17) 1.01065(16) 0.0402(6) Uani 1 1 d .
H8A H 0.5540 1.1590 0.9874 0.060 Uiso 1 1 calc R
H8B H 0.6867 1.1502 0.9891 0.060 Uiso 1 1 calc R
H8C H 0.6276 1.1193 1.0762 0.060 Uiso 1 1 calc R
C9 C 0.75505(17) 0.75927(14) 1.04127(12) 0.0222(4) Uani 1 1 d .
C10 C 0.69097(18) 0.80281(15) 1.11692(13) 0.0268(4) Uani 1 1 d .
H10A H 0.6818 0.8729 1.1327 0.032 Uiso 1 1 calc R
C11 C 0.63976(19) 0.74543(17) 1.17013(14) 0.0319(5) Uani 1 1 d .
H11A H 0.5938 0.7771 1.2207 0.038 Uiso 1 1 calc R
C12 C 0.65586(19) 0.64242(17) 1.14935(14) 0.0333(5) Uani 1 1 d .
H12A H 0.6235 0.6021 1.1867 0.040 Uiso 1 1 calc R
C13 C 0.7194(2) 0.59838(16) 1.07371(14) 0.0330(5) Uani 1 1 d .
H13A H 0.7299 0.5277 1.0589 0.040 Uiso 1 1 calc R
C14 C 0.76755(19) 0.65611(15) 1.01959(14) 0.0288(5) Uani 1 1 d .
H14A H 0.8096 0.6254 0.9671 0.035 Uiso 1 1 calc R
C15 C 0.95029(17) 0.76182(14) 0.99620(13) 0.0245(4) Uani 1 1 d .
C16 C 0.9932(2) 0.72162(17) 1.07981(15) 0.0352(5) Uani 1 1 d .
H16A H 0.9408 0.7272 1.1285 0.042 Uiso 1 1 calc R
C17 C 1.1099(2) 0.67403(18) 1.09340(16) 0.0409(6) Uani 1 1 d .
H17A H 1.1371 0.6455 1.1506 0.049 Uiso 1 1 calc R
C18 C 1.1874(2) 0.66768(18) 1.02390(17) 0.0432(6) Uani 1 1 d .
H18A H 1.2681 0.6372 1.0336 0.052 Uiso 1 1 calc R
C19 C 1.1466(2) 0.70612(19) 0.93996(18) 0.0459(6) Uani 1 1 d .
H19A H 1.1993 0.7014 0.8917 0.055 Uiso 1 1 calc R
C20 C 1.02817(19) 0.75173(17) 0.92639(15) 0.0341(5) Uani 1 1 d .
H20A H 1.0007 0.7762 0.8683 0.041 Uiso 1 1 calc R
C21 C 0.47692(16) 0.88033(15) 0.70470(13) 0.0264(4) Uani 1 1 d .
H21A H 0.4381 0.8285 0.7205 0.032 Uiso 1 1 calc R
C22 C 0.50766(17) 0.94395(15) 0.76526(14) 0.0282(5) Uani 1 1 d .
H22A H 0.4936 0.9457 0.8314 0.034 Uiso 1 1 calc R
C23 C 0.55516(17) 1.01045(15) 0.71586(14) 0.0280(5) Uani 1 1 d .
H23A H 0.5788 1.0679 0.7408 0.034 Uiso 1 1 calc R
C24 C 0.55319(16) 0.98617(15) 0.62355(14) 0.0276(5) Uani 1 1 d .
H24A H 0.5764 1.0234 0.5724 0.033 Uiso 1 1 calc R
C25 C 0.50498(16) 0.90622(16) 0.61606(14) 0.0280(5) Uani 1 1 d .
H25A H 0.4886 0.8765 0.5591 0.034 Uiso 1 1 calc R
C26 C 0.81647(16) 1.00621(14) 0.65651(13) 0.0226(4) Uani 1 1 d .
C27 C 0.82387(17) 1.02840(15) 0.74688(14) 0.0269(4) Uani 1 1 d .
H27A H 0.8369 0.9738 0.7904 0.032 Uiso 1 1 calc R
C28 C 0.81248(19) 1.12882(16) 0.77378(16) 0.0353(5) Uani 1 1 d .
H28A H 0.8194 1.1425 0.8352 0.042 Uiso 1 1 calc R
C29 C 0.7909(2) 1.20926(16) 0.71083(18) 0.0428(6) Uani 1 1 d .
H29A H 0.7832 1.2782 0.7291 0.051 Uiso 1 1 calc R
C30 C 0.7808(2) 1.18959(16) 0.62236(18) 0.0427(6) Uani 1 1 d .
H30A H 0.7652 1.2452 0.5796 0.051 Uiso 1 1 calc R
C31 C 0.79298(19) 1.08844(15) 0.59442(15) 0.0316(5) Uani 1 1 d .
H31A H 0.7853 1.0757 0.5330 0.038 Uiso 1 1 calc R
C32 C 0.82714(16) 0.87863(13) 0.50350(12) 0.0201(4) Uani 1 1 d .
C33 C 0.91725(18) 0.89744(15) 0.45726(13) 0.0270(4) Uani 1 1 d .
H33A H 0.9791 0.9056 0.4896 0.032 Uiso 1 1 calc R
C34 C 0.91781(19) 0.90440(16) 0.36482(13) 0.0314(5) Uani 1 1 d .
H34A H 0.9789 0.9190 0.3342 0.038 Uiso 1 1 calc R
C35 C 0.82976(18) 0.89019(15) 0.31698(13) 0.0289(5) Uani 1 1 d .
H35A H 0.8307 0.8939 0.2534 0.035 Uiso 1 1 calc R
C36 C 0.74100(17) 0.87065(15) 0.36165(13) 0.0268(4) Uani 1 1 d .
H36A H 0.6804 0.8608 0.3288 0.032 Uiso 1 1 calc R
C37 C 0.73886(16) 0.86507(14) 0.45434(12) 0.0214(4) Uani 1 1 d .
H37A H 0.6766 0.8519 0.4845 0.026 Uiso 1 1 calc R
C38 C 0.97654(16) 0.79412(14) 0.64355(12) 0.0192(4) Uani 1 1 d .
C39 C 1.05317(18) 0.82732(16) 0.69063(15) 0.0316(5) Uani 1 1 d .
H39A H 1.0260 0.8936 0.7194 0.038 Uiso 1 1 calc R
C40 C 1.16862(19) 0.7655(2) 0.69644(17) 0.0443(6) Uani 1 1 d .
H40A H 1.2200 0.7899 0.7285 0.053 Uiso 1 1 calc R
C41 C 1.20951(19) 0.66837(18) 0.65578(16) 0.0401(6) Uani 1 1 d .
H41A H 1.2885 0.6256 0.6603 0.048 Uiso 1 1 calc R
C42 C 1.13462(19) 0.63457(17) 0.60884(15) 0.0340(5) Uani 1 1 d .
H42A H 1.1622 0.5680 0.5806 0.041 Uiso 1 1 calc R
C43 C 1.01930(17) 0.69638(15) 0.60225(13) 0.0253(4) Uani 1 1 d .
H43A H 0.9687 0.6720 0.5692 0.030 Uiso 1 1 calc R
C44 C 0.64830(16) 0.64257(14) 0.57367(12) 0.0204(4) Uani 1 1 d .
C45 C 0.70717(17) 0.63741(14) 0.49261(12) 0.0227(4) Uani 1 1 d .
H45A H 0.7836 0.6390 0.4924 0.027 Uiso 1 1 calc R
C46 C 0.65660(19) 0.62994(16) 0.41216(13) 0.0325(5) Uani 1 1 d .
H46A H 0.6985 0.6257 0.3575 0.039 Uiso 1 1 calc R
C47 C 0.5450(2) 0.62864(19) 0.41157(15) 0.0416(6) Uani 1 1 d .
H47A H 0.5098 0.6242 0.3565 0.050 Uiso 1 1 calc R
C48 C 0.4850(2) 0.6338(2) 0.49137(16) 0.0419(6) Uani 1 1 d .
H48A H 0.4086 0.6323 0.4912 0.050 Uiso 1 1 calc R
C49 C 0.53597(18) 0.64111(17) 0.57190(14) 0.0310(5) Uani 1 1 d .
H49A H 0.4938 0.6452 0.6264 0.037 Uiso 1 1 calc R
C50 C 0.85250(15) 0.56724(13) 0.68476(12) 0.0194(4) Uani 1 1 d .
C51 C 0.88893(17) 0.47753(15) 0.63159(13) 0.0255(4) Uani 1 1 d .
H51A H 0.8418 0.4706 0.5842 0.031 Uiso 1 1 calc R
C52 C 0.99417(19) 0.39820(16) 0.64785(15) 0.0318(5) Uani 1 1 d .
H52A H 1.0189 0.3375 0.6114 0.038 Uiso 1 1 calc R
C53 C 1.06263(18) 0.40767(16) 0.71692(14) 0.0327(5) Uani 1 1 d .
H53A H 1.1340 0.3531 0.7282 0.039 Uiso 1 1 calc R
C54 C 1.02770(18) 0.49626(16) 0.76958(14) 0.0319(5) Uani 1 1 d .
H54A H 1.0752 0.5028 0.8168 0.038 Uiso 1 1 calc R
C55 C 0.92320(17) 0.57570(15) 0.75352(13) 0.0250(4) Uani 1 1 d .
H55A H 0.8996 0.6365 0.7899 0.030 Uiso 1 1 calc R
C56 C 0.63542(16) 0.60966(14) 0.76134(12) 0.0196(4) Uani 1 1 d .
C57 C 0.63550(17) 0.50767(15) 0.74835(13) 0.0243(4) Uani 1 1 d .
H57A H 0.6755 0.4686 0.6983 0.029 Uiso 1 1 calc R
C58 C 0.57781(17) 0.46312(16) 0.80778(13) 0.0273(4) Uani 1 1 d .
H58A H 0.5783 0.3938 0.7983 0.033 Uiso 1 1 calc R
C59 C 0.51950(18) 0.51930(16) 0.88090(13) 0.0297(5) Uani 1 1 d .
H59A H 0.4780 0.4896 0.9208 0.036 Uiso 1 1 calc R
C60 C 0.52190(19) 0.61907(16) 0.89561(13) 0.0294(5) Uani 1 1 d .
H60A H 0.4833 0.6573 0.9465 0.035 Uiso 1 1 calc R
C61 C 0.58050(17) 0.66373(15) 0.83628(12) 0.0241(4) Uani 1 1 d .
H61A H 0.5827 0.7318 0.8474 0.029 Uiso 1 1 calc R
H1 H 0.912(2) 1.010(2) 1.172(2) 0.074(9) Uiso 1 1 d .
H2 H 0.975(3) 1.038(2) 1.0732(19) 0.068(9) Uiso 1 1 d .

loop_
_atom_site_aniso_label
_atom_site_aniso_U_11
_atom_site_aniso_U_22
_atom_site_aniso_U_33
_atom_site_aniso_U_23
_atom_site_aniso_U_13
_atom_site_aniso_U_12
Ru1 0.01581(8) 0.01774(8) 0.01481(8) 0.00100(5) 0.00039(5) -0.00345(6)
P1 0.0191(2) 0.0179(2) 0.0154(2) -0.00015(18) 0.00005(19) -0.00676(19)
P2 0.0162(2) 0.0198(2) 0.0145(2) -0.00007(18) 0.00005(18) -0.00592(19)
C1 0.0195(9) 0.0165(9) 0.0191(9) 0.0001(7) 0.0033(8) -0.0056(7)
C2 0.0241(10) 0.0181(9) 0.0199(10) -0.0009(7) 0.0017(8) -0.0082(8)
C3 0.0290(11) 0.0232(9) 0.0160(9) -0.0006(8) -0.0024(8) -0.0126(8)
C4 0.0347(11) 0.0268(10) 0.0185(9) -0.0022(8) 0.0016(8) -0.0162(9)
C5 0.0382(12) 0.0250(10) 0.0285(11) -0.0020(9) 0.0016(10) -0.0132(10)
C6 0.0579(17) 0.0451(14) 0.0393(14) -0.0048(11) -0.0070(13) -0.0308(13)
C7 0.0349(12) 0.0303(11) 0.0300(11) -0.0025(9) -0.0008(10) -0.0093(10)
C8 0.0425(14) 0.0336(12) 0.0422(13) -0.0049(10) 0.0058(11) -0.0104(11)
C9 0.0276(10) 0.0264(10) 0.0165(9) 0.0040(8) -0.0058(8) -0.0142(8)
C10 0.0330(11) 0.0264(10) 0.0234(10) -0.0027(8) -0.0027(9) -0.0130(9)
C11 0.0336(12) 0.0423(12) 0.0230(10) -0.0031(9) 0.0017(9) -0.0171(10)
C12 0.0393(13) 0.0432(13) 0.0271(11) 0.0055(10) -0.0036(10) -0.0267(11)
C13 0.0448(13) 0.0303(11) 0.0319(12) 0.0004(9) -0.0062(10) -0.0230(10)
C14 0.0369(12) 0.0309(11) 0.0224(10) -0.0020(9) -0.0014(9) -0.0162(10)
C15 0.0291(11) 0.0220(10) 0.0255(10) -0.0020(8) -0.0043(9) -0.0123(8)
C16 0.0375(13) 0.0405(12) 0.0295(11) 0.0035(10) -0.0074(10) -0.0159(11)
C17 0.0432(14) 0.0381(13) 0.0398(13) 0.0006(11) -0.0176(12) -0.0110(11)
C18 0.0344(13) 0.0375(13) 0.0540(16) -0.0045(12) -0.0155(12) -0.0067(11)
C19 0.0345(13) 0.0500(15) 0.0518(16) -0.0033(12) -0.0007(12) -0.0128(12)
C20 0.0322(12) 0.0371(12) 0.0340(12) 0.0020(10) -0.0032(10) -0.0134(10)
C21 0.0158(9) 0.0289(10) 0.0302(11) 0.0055(9) 0.0014(8) -0.0026(8)
C22 0.0194(10) 0.0296(11) 0.0268(10) -0.0017(9) 0.0064(8) 0.0024(8)
C23 0.0218(10) 0.0198(10) 0.0355(11) 0.0004(9) 0.0010(9) 0.0014(8)
C24 0.0213(10) 0.0247(10) 0.0288(11) 0.0071(9) -0.0003(9) 0.0019(8)
C25 0.0169(10) 0.0328(11) 0.0281(11) 0.0018(9) -0.0033(8) -0.0007(9)
C26 0.0197(9) 0.0217(9) 0.0269(10) -0.0025(8) 0.0019(8) -0.0078(8)
C27 0.0291(11) 0.0254(10) 0.0282(11) -0.0066(8) 0.0054(9) -0.0118(9)
C28 0.0362(12) 0.0323(12) 0.0390(13) -0.0158(10) 0.0067(10) -0.0135(10)
C29 0.0428(14) 0.0197(11) 0.0628(17) -0.0111(11) -0.0030(12) -0.0063(10)
C30 0.0470(15) 0.0210(11) 0.0575(16) 0.0065(11) -0.0131(12) -0.0080(10)
C31 0.0344(12) 0.0245(10) 0.0352(12) 0.0027(9) -0.0093(10) -0.0090(9)
C32 0.0251(10) 0.0176(9) 0.0164(9) 0.0017(7) 0.0011(8) -0.0061(8)
C33 0.0303(11) 0.0337(11) 0.0220(10) 0.0028(9) -0.0007(9) -0.0175(9)
C34 0.0347(12) 0.0395(12) 0.0226(10) 0.0054(9) 0.0048(9) -0.0168(10)
C35 0.0328(11) 0.0313(11) 0.0175(10) 0.0029(8) 0.0014(9) -0.0049(9)
C36 0.0232(10) 0.0332(11) 0.0206(10) -0.0012(8) -0.0048(8) -0.0051(9)
C37 0.0196(9) 0.0213(9) 0.0211(9) -0.0003(8) 0.0015(8) -0.0043(8)
C38 0.0189(9) 0.0233(9) 0.0167(9) 0.0016(7) 0.0023(7) -0.0091(8)
C39 0.0272(11) 0.0320(11) 0.0364(12) -0.0075(9) -0.0032(9) -0.0108(9)
C40 0.0256(12) 0.0568(15) 0.0538(16) -0.0071(13) -0.0080(11) -0.0178(12)
C41 0.0196(11) 0.0477(14) 0.0459(14) 0.0013(12) 0.0040(10) -0.0029(10)
C42 0.0305(12) 0.0299(11) 0.0347(12) -0.0036(9) 0.0074(10) -0.0018(9)
C43 0.0233(10) 0.0267(10) 0.0252(10) -0.0005(8) 0.0011(8) -0.0080(8)
C44 0.0224(10) 0.0188(9) 0.0195(9) -0.0019(7) -0.0020(8) -0.0064(8)
C45 0.0241(10) 0.0222(9) 0.0211(9) 0.0000(8) -0.0002(8) -0.0071(8)
C46 0.0400(13) 0.0376(12) 0.0183(10) -0.0011(9) -0.0014(9) -0.0112(10)
C47 0.0437(14) 0.0566(15) 0.0266(12) -0.0034(11) -0.0144(11) -0.0192(12)
C48 0.0305(12) 0.0631(16) 0.0366(13) 0.0005(12) -0.0117(10) -0.0212(12)
C49 0.0262(11) 0.0447(12) 0.0242(10) -0.0015(9) -0.0017(9) -0.0149(10)
C50 0.0185(9) 0.0182(9) 0.0199(9) 0.0028(7) 0.0017(8) -0.0046(8)
C51 0.0263(10) 0.0250(10) 0.0235(10) 0.0003(8) -0.0015(8) -0.0066(9)
C52 0.0337(12) 0.0212(10) 0.0332(12) -0.0009(9) 0.0077(10) -0.0007(9)
C53 0.0251(11) 0.0291(11) 0.0347(12) 0.0085(9) 0.0016(9) 0.0017(9)
C54 0.0237(11) 0.0357(12) 0.0318(11) 0.0060(10) -0.0066(9) -0.0042(9)
C55 0.0234(10) 0.0236(10) 0.0254(10) -0.0001(8) -0.0017(8) -0.0049(8)
C56 0.0179(9) 0.0236(9) 0.0186(9) 0.0031(8) -0.0011(7) -0.0088(8)
C57 0.0255(10) 0.0250(10) 0.0227(10) -0.0025(8) 0.0007(8) -0.0091(8)
C58 0.0303(11) 0.0281(10) 0.0288(11) 0.0004(9) -0.0017(9) -0.0167(9)
C59 0.0348(12) 0.0390(12) 0.0236(10) 0.0029(9) 0.0021(9) -0.0236(10)
C60 0.0360(12) 0.0360(11) 0.0212(10) -0.0026(9) 0.0064(9) -0.0189(10)
C61 0.0280(11) 0.0253(10) 0.0211(10) -0.0012(8) -0.0008(8) -0.0118(9)

loop_
_atom_type_symbol
_atom_type_description
_atom_type_scat_dispersion_real
_atom_type_scat_dispersion_imag
_atom_type_scat_source
C C 0.0033 0.0016 'International Tables Vol C Tables 4.2.6.8 and 6.1.1.4'
H H 0.0000 0.0000 'International Tables Vol C Tables 4.2.6.8 and 6.1.1.4'
P P 0.1023 0.0942 'International Tables Vol C Tables 4.2.6.8 and 6.1.1.4'
Ru Ru -1.2594 0.8363 'International Tables Vol C Tables 4.2.6.8 and 6.1.1.4'

loop_
_geom_angle_atom_site_label_1
_geom_angle_atom_site_label_2
_geom_angle_atom_site_label_3
_geom_angle
C1 Ru1 C23 98.98(7)
C1 Ru1 C24 135.15(7)
C23 Ru1 C24 37.47(7)
C1 Ru1 C22 89.45(7)
C23 Ru1 C22 37.30(7)
C24 Ru1 C22 62.03(7)
C1 Ru1 C25 150.65(7)
C23 Ru1 C25 62.10(8)
C24 Ru1 C25 36.81(7)
C22 Ru1 C25 61.74(8)
C1 Ru1 C21 115.23(7)
C23 Ru1 C21 61.75(8)
C24 Ru1 C21 61.64(7)
C22 Ru1 C21 36.50(8)
C25 Ru1 C21 37.12(7)
C1 Ru1 P2 90.31(5)
C23 Ru1 P2 155.16(6)
C24 Ru1 P2 133.37(6)
C22 Ru1 P2 120.67(6)
C25 Ru1 P2 99.44(6)
C21 Ru1 P2 93.44(5)
C1 Ru1 P1 90.18(5)
C23 Ru1 P1 99.82(6)
C24 Ru1 P1 88.89(5)
C22 Ru1 P1 136.17(6)
C25 Ru1 P1 114.01(5)
C21 Ru1 P1 149.68(5)
P2 Ru1 P1 103.159(18)
C38 P1 C32 98.04(8)
C38 P1 C26 102.81(9)
C32 P1 C26 101.98(8)
C38 P1 Ru1 126.17(6)
C32 P1 Ru1 117.85(6)
C26 P1 Ru1 106.81(6)
C50 P2 C44 104.93(8)
C50 P2 C56 97.29(8)
C44 P2 C56 100.86(8)
C50 P2 Ru1 125.61(6)
C44 P2 Ru1 110.49(6)
C56 P2 Ru1 114.39(6)
C2 C1 Ru1 170.79(16)
C1 C2 C3 173.5(2)
C2 C3 C15 111.62(16)
C2 C3 C9 108.95(15)
C15 C3 C9 108.36(15)
C2 C3 C4 107.33(15)
C15 C3 C4 110.02(15)
C9 C3 C4 110.56(15)
C5 C4 C7 121.35(18)
C5 C4 C3 121.26(18)
C7 C4 C3 117.38(17)
C6 C5 C4 177.6(2)
C4 C7 C8 115.72(19)
C10 C9 C14 118.46(18)
C10 C9 C3 123.42(17)
C14 C9 C3 118.01(17)
C9 C10 C11 120.95(18)
C12 C11 C10 119.9(2)
C11 C12 C13 119.5(2)
C14 C13 C12 120.58(19)
C13 C14 C9 120.5(2)
C20 C15 C16 118.12(19)
C20 C15 C3 121.13(17)
C16 C15 C3 120.75(18)
C17 C16 C15 121.4(2)
C16 C17 C18 120.0(2)
C17 C18 C19 119.5(2)
C18 C19 C20 120.0(2)
C15 C20 C19 120.9(2)
C22 C21 C25 108.36(18)
C22 C21 Ru1 71.10(11)
C25 C21 Ru1 71.38(11)
C21 C22 C23 108.42(18)
C21 C22 Ru1 72.40(11)
C23 C22 Ru1 70.84(11)
C22 C23 C24 107.25(18)
C22 C23 Ru1 71.87(11)
C24 C23 Ru1 71.31(11)
C25 C24 C23 108.62(18)
C25 C24 Ru1 72.66(11)
C23 C24 Ru1 71.22(10)
C24 C25 C21 107.35(18)
C24 C25 Ru1 70.53(11)
C21 C25 Ru1 71.50(11)
C31 C26 C27 118.44(18)
C31 C26 P1 122.81(15)
C27 C26 P1 118.45(14)
C28 C27 C26 120.94(19)
C27 C28 C29 119.7(2)
C30 C29 C28 120.2(2)
C29 C30 C31 120.6(2)
C26 C31 C30 120.1(2)
C37 C32 C33 118.32(17)
C37 C32 P1 120.49(14)
C33 C32 P1 121.19(15)
C34 C33 C32 120.83(19)
C35 C34 C33 120.11(19)
C36 C35 C34 119.66(18)
C35 C36 C37 120.62(19)
C36 C37 C32 120.45(18)
C39 C38 C43 117.94(17)
C39 C38 P1 124.69(15)
C43 C38 P1 117.29(14)
C40 C39 C38 121.1(2)
C41 C40 C39 120.3(2)
C42 C41 C40 119.2(2)
C41 C42 C43 120.7(2)
C42 C43 C38 120.75(19)
C45 C44 C49 118.09(17)
C45 C44 P2 120.87(14)
C49 C44 P2 120.52(15)
C46 C45 C44 121.30(19)
C47 C46 C45 119.9(2)
C48 C47 C46 119.7(2)
C47 C48 C49 120.3(2)
C48 C49 C44 120.7(2)
C55 C50 C51 118.85(17)
C55 C50 P2 116.95(14)
C51 C50 P2 123.81(14)
C52 C51 C50 120.16(19)
C53 C52 C51 120.11(19)
C54 C53 C52 120.19(18)
C53 C54 C55 119.97(19)
C54 C55 C50 120.72(18)
C61 C56 C57 118.88(17)
C61 C56 P2 121.61(14)
C57 C56 P2 119.51(14)
C58 C57 C56 120.61(18)
C59 C58 C57 120.08(18)
C58 C59 C60 119.61(18)
C59 C60 C61 120.39(19)
C56 C61 C60 120.36(18)

loop_
_geom_bond_atom_site_label_1
_geom_bond_atom_site_label_2
_geom_bond_distance
Ru1 C1 2.0212(18)
Ru1 C23 2.2193(19)
Ru1 C24 2.2204(18)
Ru1 C22 2.2328(19)
Ru1 C25 2.2480(19)
Ru1 C21 2.2495(19)
Ru1 P2 2.2837(5)
Ru1 P1 2.2871(5)
P1 C38 1.8373(19)
P1 C32 1.8388(18)
P1 C26 1.8455(19)
P2 C50 1.8339(18)
P2 C44 1.8369(19)
P2 C56 1.8510(18)
C1 C2 1.207(2)
C2 C3 1.483(2)
C3 C15 1.538(3)
C3 C9 1.544(3)
C3 C4 1.562(3)
C4 C5 1.305(3)
C4 C7 1.506(3)
C5 C6 1.298(3)
C7 C8 1.508(3)
C9 C10 1.384(3)
C9 C14 1.396(3)
C10 C11 1.391(3)
C11 C12 1.380(3)
C12 C13 1.383(3)
C13 C14 1.379(3)
C15 C20 1.380(3)
C15 C16 1.394(3)
C16 C17 1.376(3)
C17 C18 1.381(4)
C18 C19 1.386(3)
C19 C20 1.393(3)
C21 C22 1.404(3)
C21 C25 1.432(3)
C22 C23 1.424(3)
C23 C24 1.426(3)
C24 C25 1.411(3)
C26 C31 1.393(3)
C26 C27 1.400(3)
C27 C28 1.385(3)
C28 C29 1.386(3)
C29 C30 1.369(3)
C30 C31 1.396(3)
C32 C37 1.390(3)
C32 C33 1.392(3)
C33 C34 1.383(3)
C34 C35 1.381(3)
C35 C36 1.371(3)
C36 C37 1.386(3)
C38 C39 1.386(3)
C38 C43 1.395(3)
C39 C40 1.384(3)
C40 C41 1.383(3)
C41 C42 1.372(3)
C42 C43 1.384(3)
C44 C45 1.391(3)
C44 C49 1.393(3)
C45 C46 1.386(3)
C46 C47 1.383(3)
C47 C48 1.381(3)
C48 C49 1.389(3)
C50 C55 1.392(3)
C50 C51 1.397(3)
C51 C52 1.393(3)
C52 C53 1.381(3)
C53 C54 1.381(3)
C54 C55 1.387(3)
C56 C61 1.380(3)
C56 C57 1.399(3)
C57 C58 1.384(3)
C58 C59 1.382(3)
C59 C60 1.384(3)
C60 C61 1.391(3)
